data_7120615
loop_
_publ_author_name
'Wang, Hailong'
'Bao, Zongbi'
'Wu, Hui'
'Lin, Rui-Biao'
'Zhou, Wei'
'Hu, Tong-Liang'
'Li, Bin'
'Zhao, John Cong-Gui'
'Chen, Banglin'

_publ_section_title
;
 Two solvent-induced porous hydrogen-bonded organic frameworks: solvent
 effects on structures and functionalities
;
_journal_name_full 'Chem. Commun.'
_journal_paper_doi 10.1039/C7CC06187K
_journal_year 2017
_chemical_formula_moiety 'C38 H32 N20, 4(C2 H6 O S)'
_chemical_formula_sum 'C46 H56 N20 O4 S4'
_chemical_formula_weight 1081.35
_chemical_name_systematic
; 
 ? 
;
_space_group_IT_number 15
_symmetry_cell_setting monoclinic
_symmetry_space_group_name_Hall '-C 2yc'
_symmetry_space_group_name_H-M 'C 1 2/c 1'
_atom_sites_solution_hydrogens geom
_atom_sites_solution_primary direct
_atom_sites_solution_secondary difmap
_audit_creation_method SHELXL-97
_audit_update_record
;
2017-08-06 deposited with the CCDC.
2017-08-23 downloaded from the CCDC.
;
_cell_angle_alpha 90.00
_cell_angle_beta 105.358(2)
_cell_angle_gamma 90.00
_cell_formula_units_Z 4
_cell_length_a 34.2654(9)
_cell_length_b 22.1261(9)
_cell_length_c 9.8254(3)
_cell_measurement_reflns_used 4593
_cell_measurement_temperature 100.00(16)
_cell_measurement_theta_max 73.2010
_cell_measurement_theta_min 3.9640
_cell_volume 7183.2(4)
_computing_structure_refinement 'SHELXL-97 (Sheldrick, 2008)'
_computing_structure_solution 'SHELXS-97 (Sheldrick, 1990)'
_diffrn_ambient_temperature 100.00(16)
_diffrn_detector_area_resol_mean 10.5148
_diffrn_measured_fraction_theta_full 0.992
_diffrn_measured_fraction_theta_max 0.992
_diffrn_measurement_device_type 'SuperNova, Dual, Cu at zero, Atlas'
_diffrn_measurement_method '\w scans'
_diffrn_radiation_monochromator graphite
_diffrn_radiation_source 'fine-focus sealed tube'
_diffrn_radiation_type CuK\a
_diffrn_radiation_wavelength 1.54184
_diffrn_reflns_av_R_equivalents 0.0542
_diffrn_reflns_av_sigmaI/netI 0.0679
_diffrn_reflns_limit_h_max 39
_diffrn_reflns_limit_h_min -39
_diffrn_reflns_limit_k_max 25
_diffrn_reflns_limit_k_min -16
_diffrn_reflns_limit_l_max 11
_diffrn_reflns_limit_l_min -11
_diffrn_reflns_number 14846
_diffrn_reflns_theta_full 62.99
_diffrn_reflns_theta_max 62.99
_diffrn_reflns_theta_min 4.81
_diffrn_standards_interval_count 0
_diffrn_standards_interval_time 0
_diffrn_standards_number 0
_exptl_absorpt_coefficient_mu 1.600
_exptl_absorpt_correction_T_max 0.7099
_exptl_absorpt_correction_T_min 0.6812
_exptl_absorpt_correction_type multi-scan
_exptl_absorpt_process_details
;   
CrysAlisPro, Agilent Technologies,
Version 1.171.37.34 (release 22-05-2014 CrysAlis171 .NET)
(compiled May 22 2014,16:03:01)
Empirical absorption correction using spherical harmonics,
 implemented in SCALE3 ABSPACK scaling algorithm.
;
_exptl_crystal_colour colorless
_exptl_crystal_density_diffrn 1.000
_exptl_crystal_density_method 'not measured'
_exptl_crystal_description needle
_exptl_crystal_F_000 2272
_exptl_crystal_size_max 0.22
_exptl_crystal_size_mid 0.10
_exptl_crystal_size_min 0.07
_refine_diff_density_max 1.212
_refine_diff_density_min -1.003
_refine_diff_density_rms 0.082
_refine_ls_extinction_method none
_refine_ls_goodness_of_fit_ref 1.095
_refine_ls_hydrogen_treatment mixed
_refine_ls_matrix_type full
_refine_ls_number_parameters 378
_refine_ls_number_reflns 5758
_refine_ls_number_restraints 12
_refine_ls_restrained_S_all 1.098
_refine_ls_R_factor_all 0.0973
_refine_ls_R_factor_gt 0.0819
_refine_ls_shift/su_max 0.001
_refine_ls_shift/su_mean 0.000
_refine_ls_structure_factor_coef Fsqd
_refine_ls_weighting_details 'calc w=1/[\s^2^(Fo^2^)+(0.1342P)^2^+8.0094P] where P=(Fo^2^+2Fc^2^)/3'
_refine_ls_weighting_scheme calc
_refine_ls_wR_factor_gt 0.2228
_refine_ls_wR_factor_ref 0.2344
_reflns_number_gt 4254
_reflns_number_total 5758
_reflns_threshold_expression >2sigma(I)
_cod_data_source_file c7cc06187k2.cif
_cod_data_source_block HOF-10
_cod_original_sg_symbol_Hall ' -C 2yc  '
_cod_original_sg_symbol_H-M 'C 2/c'
_cod_database_code 7120615

loop_
_symmetry_equiv_pos_as_xyz
'x, y, z'
'-x, y, -z+1/2'
'x+1/2, y+1/2, z'
'-x+1/2, y+1/2, -z+1/2'
'-x, -y, -z'
'x, -y, z-1/2'
'-x+1/2, -y+1/2, -z'
'x+1/2, -y+1/2, z-1/2'

loop_
_atom_site_label
_atom_site_type_symbol
_atom_site_fract_x
_atom_site_fract_y
_atom_site_fract_z
_atom_site_U_iso_or_equiv
_atom_site_adp_type
_atom_site_occupancy
_atom_site_symmetry_multiplicity
_atom_site_calc_flag
_atom_site_refinement_flags
_atom_site_disorder_assembly
_atom_site_disorder_group
C1 C 0.28258(11) -0.12273(19) 0.5698(4) 0.0262(8) Uani 1 1 d . . .
C2 C 0.30551(11) -0.16300(19) 0.3920(4) 0.0255(8) Uani 1 1 d . . .
C3 C 0.34774(11) -0.10936(18) 0.5641(4) 0.0242(8) Uani 1 1 d . . .
C4 C 0.38785(10) -0.07959(17) 0.6212(4) 0.0209(8) Uani 1 1 d . . .
C5 C 0.42069(11) -0.09607(18) 0.5705(4) 0.0268(8) Uani 1 1 d . . .
H5 H 0.4180 -0.1275 0.5057 0.032 Uiso 1 1 calc R . .
C6 C 0.45759(11) -0.06575(17) 0.6165(4) 0.0228(8) Uani 1 1 d . . .
H6 H 0.4798 -0.0789 0.5869 0.027 Uiso 1 1 calc R . .
C7 C 0.46154(10) -0.01586(18) 0.7064(3) 0.0229(8) Uani 1 1 d . . .
C8 C 0.42833(10) -0.00023(17) 0.7591(3) 0.0221(8) Uani 1 1 d . . .
H8 H 0.4305 0.0319 0.8218 0.026 Uiso 1 1 calc R . .
C9 C 0.39248(11) -0.03266(18) 0.7175(4) 0.0244(8) Uani 1 1 d . . .
H9 H 0.3711 -0.0227 0.7550 0.029 Uiso 1 1 calc R . .
C10 C 0.5000 0.0191(2) 0.7500 0.0190(10) Uani 1 2 d S . .
C11 C 0.5000 0.0804(2) 0.7500 0.0226(11) Uani 1 2 d S . .
C12 C 0.53679(10) 0.11773(17) 0.8153(4) 0.0219(8) Uani 1 1 d . . .
C13 C 0.54840(11) 0.16395(19) 0.7367(4) 0.0278(9) Uani 1 1 d . . .
H13 H 0.5335 0.1705 0.6440 0.033 Uiso 1 1 calc R . .
C14 C 0.58139(12) 0.19982(19) 0.7936(4) 0.0288(9) Uani 1 1 d . . .
H14 H 0.5893 0.2290 0.7384 0.035 Uiso 1 1 calc R . .
C15 C 0.60340(11) 0.19220(18) 0.9372(4) 0.0249(8) Uani 1 1 d . . .
C16 C 0.59089(11) 0.14771(18) 1.0163(4) 0.0247(8) Uani 1 1 d . . .
H16 H 0.6046 0.1426 1.1108 0.030 Uiso 1 1 calc R . .
C17 C 0.55830(11) 0.11101(18) 0.9559(4) 0.0269(8) Uani 1 1 d . . .
H17 H 0.5506 0.0812 1.0104 0.032 Uiso 1 1 calc R . .
C18 C 0.63860(11) 0.23099(18) 0.9997(4) 0.0249(8) Uani 1 1 d . . .
C19 C 0.68791(11) 0.29452(19) 0.9715(4) 0.0278(9) Uani 1 1 d . . .
C20 C 0.68508(12) 0.26769(19) 1.1895(4) 0.0290(9) Uani 1 1 d . . .
C21 C 0.17613(15) 0.4157(3) 0.4960(5) 0.0562(14) Uani 1 1 d . . .
H21A H 0.1833 0.3781 0.4601 0.084 Uiso 1 1 calc R . .
H21B H 0.1516 0.4309 0.4336 0.084 Uiso 1 1 calc R . .
H21C H 0.1721 0.4093 0.5880 0.084 Uiso 1 1 calc R . .
C22 C 0.22149(14) 0.4592(2) 0.3337(4) 0.0392(10) Uani 1 1 d . . .
H22A H 0.2420 0.4865 0.3205 0.059 Uiso 1 1 calc R . .
H22B H 0.1964 0.4679 0.2654 0.059 Uiso 1 1 calc R . .
H22C H 0.2294 0.4184 0.3218 0.059 Uiso 1 1 calc R . .
N1 N 0.25240(10) -0.11354(17) 0.6283(3) 0.0324(8) Uani 1 1 d . . .
H1A H 0.2564 -0.0929 0.7049 0.039 Uiso 1 1 calc R . .
H1B H 0.2288 -0.1283 0.5897 0.039 Uiso 1 1 calc R . .
N2 N 0.29828(10) -0.19583(17) 0.2712(3) 0.0354(9) Uani 1 1 d . . .
H2A H 0.3175 -0.2024 0.2318 0.042 Uiso 1 1 calc R . .
H2B H 0.2745 -0.2100 0.2340 0.042 Uiso 1 1 calc R . .
N3 N 0.27357(10) -0.15441(16) 0.4467(3) 0.0288(8) Uani 1 1 d . . .
N4 N 0.34270(10) -0.14192(16) 0.4457(3) 0.0283(7) Uani 1 1 d . . .
N5 N 0.31929(9) -0.09910(15) 0.6327(3) 0.0255(7) Uani 1 1 d . . .
N6 N 0.70484(11) 0.32656(18) 0.8846(3) 0.0383(9) Uani 1 1 d . . .
H6A H 0.7258 0.3487 0.9192 0.046 Uiso 1 1 calc R . .
H6B H 0.6947 0.3248 0.7948 0.046 Uiso 1 1 calc R . .
N7 N 0.69965(11) 0.27127(17) 1.3309(3) 0.0360(8) Uani 1 1 d . . .
H7A H 0.7208 0.2928 1.3671 0.043 Uiso 1 1 calc R . .
H7B H 0.6878 0.2520 1.3849 0.043 Uiso 1 1 calc R . .
N8 N 0.70472(10) 0.29857(17) 1.1108(3) 0.0327(8) Uani 1 1 d . . .
N9 N 0.65118(10) 0.23345(16) 1.1404(3) 0.0295(8) Uani 1 1 d . . .
N10 N 0.65559(10) 0.25973(16) 0.9096(3) 0.0293(8) Uani 1 1 d . . .
O1 O 0.25183(8) 0.43976(13) 0.6043(3) 0.0320(6) Uani 1 1 d . . .
S2 S 0.37530(4) 0.64427(10) 0.48701(18) 0.0478(6) Uani 0.896(6) 1 d PD A 1
O2 O 0.33118(11) 0.64505(19) 0.4167(4) 0.0506(11) Uani 0.896(6) 1 d PD A 1
C23 C 0.3877(5) 0.7234(4) 0.5063(15) 0.077(4) Uani 0.896(6) 1 d PD A 1
H23A H 0.3733 0.7447 0.4230 0.115 Uiso 0.896(6) 1 calc PR A 1
H23B H 0.4163 0.7285 0.5197 0.115 Uiso 0.896(6) 1 calc PR A 1
H23C H 0.3801 0.7392 0.5867 0.115 Uiso 0.896(6) 1 calc PR A 1
C24 C 0.39924(19) 0.6282(3) 0.3469(6) 0.0530(15) Uani 0.896(6) 1 d PD A 1
H24A H 0.3946 0.5867 0.3186 0.080 Uiso 0.896(6) 1 calc PR A 1
H24B H 0.4278 0.6354 0.3803 0.080 Uiso 0.896(6) 1 calc PR A 1
H24C H 0.3880 0.6540 0.2676 0.080 Uiso 0.896(6) 1 calc PR A 1
S2A S 0.3766(4) 0.6763(7) 0.4228(15) 0.046(5) Uani 0.104(6) 1 d PD A 2
O2A O 0.3930(18) 0.7169(17) 0.544(4) 0.055(18) Uani 0.104(6) 1 d PD A 2
C23A C 0.3775(13) 0.6014(11) 0.490(5) 0.044(11) Uani 0.104(6) 1 d PD A 2
H23D H 0.4048 0.5907 0.5378 0.066 Uiso 0.104(6) 1 calc PR A 2
H23E H 0.3673 0.5739 0.4131 0.066 Uiso 0.104(6) 1 calc PR A 2
H23F H 0.3609 0.5994 0.5545 0.066 Uiso 0.104(6) 1 calc PR A 2
C24A C 0.4187(14) 0.661(2) 0.350(6) 0.075(19) Uani 0.104(6) 1 d PD A 2
H24D H 0.4391 0.6918 0.3822 0.113 Uiso 0.104(6) 1 calc PR A 2
H24E H 0.4096 0.6623 0.2490 0.113 Uiso 0.104(6) 1 calc PR A 2
H24F H 0.4298 0.6224 0.3807 0.113 Uiso 0.104(6) 1 calc PR A 2
S1 S 0.21529(3) 0.46844(5) 0.50779(10) 0.0346(3) Uani 1 1 d . . .

loop_
_atom_site_aniso_label
_atom_site_aniso_U_11
_atom_site_aniso_U_22
_atom_site_aniso_U_33
_atom_site_aniso_U_23
_atom_site_aniso_U_13
_atom_site_aniso_U_12
C1 0.0235(18) 0.035(2) 0.0203(16) -0.0005(15) 0.0070(14) -0.0046(16)
C2 0.0252(18) 0.033(2) 0.0179(16) -0.0023(14) 0.0043(13) -0.0064(16)
C3 0.0232(17) 0.027(2) 0.0210(16) 0.0025(14) 0.0025(13) -0.0042(16)
C4 0.0163(16) 0.024(2) 0.0214(16) 0.0029(14) 0.0025(13) -0.0033(14)
C5 0.0320(19) 0.025(2) 0.0224(16) -0.0019(15) 0.0054(14) -0.0012(17)
C6 0.0208(17) 0.024(2) 0.0238(17) 0.0002(14) 0.0064(14) 0.0008(15)
C7 0.0189(17) 0.027(2) 0.0204(16) 0.0005(14) 0.0021(13) -0.0025(15)
C8 0.0220(17) 0.024(2) 0.0198(16) -0.0010(14) 0.0049(13) -0.0019(15)
C9 0.0243(17) 0.029(2) 0.0200(16) 0.0004(14) 0.0057(13) -0.0004(15)
C10 0.015(2) 0.021(3) 0.018(2) 0.000 0.0007(17) 0.000
C11 0.020(2) 0.025(3) 0.024(2) 0.000 0.0071(19) 0.000
C12 0.0188(17) 0.0183(19) 0.0266(17) -0.0022(14) 0.0025(13) 0.0007(14)
C13 0.031(2) 0.034(2) 0.0188(16) 0.0009(15) 0.0073(14) -0.0059(17)
C14 0.034(2) 0.032(2) 0.0213(17) 0.0051(15) 0.0080(15) -0.0086(17)
C15 0.0267(18) 0.028(2) 0.0203(16) -0.0022(14) 0.0073(14) -0.0023(16)
C16 0.0253(18) 0.025(2) 0.0226(16) 0.0000(14) 0.0048(14) -0.0081(16)
C17 0.0278(18) 0.027(2) 0.0254(18) 0.0048(15) 0.0057(14) -0.0020(16)
C18 0.0286(18) 0.029(2) 0.0199(16) -0.0040(14) 0.0108(14) -0.0047(16)
C19 0.0261(18) 0.033(2) 0.0270(18) -0.0053(16) 0.0118(14) -0.0106(17)
C20 0.034(2) 0.031(2) 0.0234(17) -0.0026(15) 0.0090(15) -0.0101(17)
C21 0.041(3) 0.089(4) 0.037(2) 0.016(3) 0.0072(19) -0.006(3)
C22 0.047(2) 0.048(3) 0.0257(19) 0.0041(18) 0.0137(17) 0.003(2)
N1 0.0341(17) 0.041(2) 0.0249(15) -0.0113(14) 0.0122(13) -0.0142(15)
N2 0.0340(18) 0.043(2) 0.0288(16) -0.0149(15) 0.0085(13) -0.0136(16)
N3 0.0304(16) 0.038(2) 0.0189(14) -0.0068(13) 0.0079(12) -0.0110(15)
N4 0.0328(17) 0.0286(19) 0.0244(15) -0.0078(13) 0.0089(13) -0.0071(14)
N5 0.0273(15) 0.0277(18) 0.0215(14) -0.0011(12) 0.0067(12) -0.0106(14)
N6 0.0418(19) 0.050(2) 0.0261(16) -0.0040(15) 0.0144(14) -0.0208(18)
N7 0.0436(19) 0.041(2) 0.0236(15) -0.0050(14) 0.0096(14) -0.0165(17)
N8 0.0308(16) 0.045(2) 0.0235(15) -0.0078(14) 0.0095(13) -0.0111(16)
N9 0.0312(16) 0.034(2) 0.0236(15) -0.0011(13) 0.0082(12) -0.0125(15)
N10 0.0284(16) 0.032(2) 0.0280(15) -0.0064(14) 0.0078(13) -0.0102(14)
O1 0.0329(14) 0.0303(16) 0.0340(14) 0.0023(12) 0.0108(11) 0.0059(12)
S2 0.0477(8) 0.0478(12) 0.0477(9) 0.0000(10) 0.0126(6) 0.0000(8)
O2 0.050(2) 0.051(3) 0.051(2) 0.0000(18) 0.0134(17) -0.0001(18)
C23 0.077(7) 0.077(8) 0.077(6) 0.000(6) 0.020(5) 0.000(6)
C24 0.053(3) 0.053(4) 0.053(3) 0.000(3) 0.014(3) 0.000(3)
S2A 0.046(6) 0.046(9) 0.046(8) 0.000(7) 0.012(5) 0.000(6)
O2A 0.06(3) 0.05(3) 0.06(3) 0.00(2) 0.01(2) 0.00(2)
C23A 0.04(2) 0.04(3) 0.04(2) 0.00(2) 0.012(19) 0.00(2)
C24A 0.08(4) 0.08(5) 0.07(4) 0.00(4) 0.02(3) 0.00(4)
S1 0.0375(5) 0.0401(7) 0.0278(5) 0.0048(4) 0.0114(4) 0.0102(5)

loop_
_atom_type_symbol
_atom_type_description
_atom_type_scat_dispersion_real
_atom_type_scat_dispersion_imag
_atom_type_scat_source
C C 0.0181 0.0091 'International Tables Vol C Tables 4.2.6.8 and 6.1.1.4'
H H 0.0000 0.0000 'International Tables Vol C Tables 4.2.6.8 and 6.1.1.4'
N N 0.0311 0.0180 'International Tables Vol C Tables 4.2.6.8 and 6.1.1.4'
O O 0.0492 0.0322 'International Tables Vol C Tables 4.2.6.8 and 6.1.1.4'
S S 0.3331 0.5567 'International Tables Vol C Tables 4.2.6.8 and 6.1.1.4'

loop_
_geom_angle_atom_site_label_1
_geom_angle_atom_site_label_2
_geom_angle_atom_site_label_3
_geom_angle
_geom_angle_site_symmetry_1
_geom_angle_site_symmetry_3
N1 C1 N5 118.8(3) . .
N1 C1 N3 116.4(3) . .
N5 C1 N3 124.8(3) . .
N4 C2 N3 125.7(3) . .
N4 C2 N2 118.0(3) . .
N3 C2 N2 116.3(3) . .
N4 C3 N5 125.6(3) . .
N4 C3 C4 117.2(3) . .
N5 C3 C4 117.1(3) . .
C9 C4 C5 118.8(3) . .
C9 C4 C3 121.0(3) . .
C5 C4 C3 120.0(3) . .
C4 C5 C6 120.4(4) . .
C4 C5 H5 119.8 . .
C6 C5 H5 119.8 . .
C5 C6 C7 120.8(3) . .
C5 C6 H6 119.6 . .
C7 C6 H6 119.6 . .
C6 C7 C8 118.2(3) . .
C6 C7 C10 121.5(3) . .
C8 C7 C10 120.3(3) . .
C9 C8 C7 120.1(3) . .
C9 C8 H8 120.0 . .
C7 C8 H8 119.9 . .
C4 C9 C8 121.4(3) . .
C4 C9 H9 119.3 . .
C8 C9 H9 119.3 . .
C11 C10 C7 121.3(2) . .
C11 C10 C7 121.3(2) . 2_656
C7 C10 C7 117.4(4) . 2_656
C10 C11 C12 123.4(2) . 2_656
C10 C11 C12 123.4(2) . .
C12 C11 C12 113.2(4) 2_656 .
C17 C12 C13 118.2(3) . .
C17 C12 C11 122.0(3) . .
C13 C12 C11 119.7(3) . .
C14 C13 C12 121.4(3) . .
C14 C13 H13 119.3 . .
C12 C13 H13 119.3 . .
C13 C14 C15 119.9(4) . .
C13 C14 H14 120.0 . .
C15 C14 H14 120.0 . .
C16 C15 C14 118.5(3) . .
C16 C15 C18 121.2(3) . .
C14 C15 C18 120.3(3) . .
C17 C16 C15 120.7(3) . .
C17 C16 H16 119.7 . .
C15 C16 H16 119.7 . .
C16 C17 C12 121.3(4) . .
C16 C17 H17 119.4 . .
C12 C17 H17 119.4 . .
N9 C18 N10 125.9(3) . .
N9 C18 C15 117.3(3) . .
N10 C18 C15 116.8(3) . .
N8 C19 N6 118.0(3) . .
N8 C19 N10 125.2(4) . .
N6 C19 N10 116.8(3) . .
N8 C20 N7 117.3(3) . .
N8 C20 N9 126.2(3) . .
N7 C20 N9 116.5(3) . .
S1 C21 H21A 109.5 . .
S1 C21 H21B 109.5 . .
H21A C21 H21B 109.5 . .
S1 C21 H21C 109.5 . .
H21A C21 H21C 109.5 . .
H21B C21 H21C 109.5 . .
S1 C22 H22A 109.5 . .
S1 C22 H22B 109.5 . .
H22A C22 H22B 109.5 . .
S1 C22 H22C 109.5 . .
H22A C22 H22C 109.5 . .
H22B C22 H22C 109.5 . .
C1 N1 H1A 120.0 . .
C1 N1 H1B 120.0 . .
H1A N1 H1B 120.0 . .
C2 N2 H2A 120.0 . .
C2 N2 H2B 120.0 . .
H2A N2 H2B 120.0 . .
C2 N3 C1 114.1(3) . .
C2 N4 C3 115.1(3) . .
C3 N5 C1 114.6(3) . .
C19 N6 H6A 120.0 . .
C19 N6 H6B 120.0 . .
H6A N6 H6B 120.0 . .
C20 N7 H7A 120.0 . .
C20 N7 H7B 120.0 . .
H7A N7 H7B 120.0 . .
C20 N8 C19 114.2(3) . .
C18 N9 C20 113.6(3) . .
C18 N10 C19 114.8(3) . .
O2 S2 C23 102.8(5) . .
O2 S2 C24 105.0(3) . .
C23 S2 C24 97.4(5) . .
O2A S2A C23A 107.5(13) . .
O2A S2A C24A 104.9(13) . .
C23A S2A C24A 92.3(10) . .
S2A C23A H23D 109.5 . .
S2A C23A H23E 109.5 . .
H23D C23A H23E 109.5 . .
S2A C23A H23F 109.5 . .
H23D C23A H23F 109.5 . .
H23E C23A H23F 109.5 . .
S2A C24A H24D 109.5 . .
S2A C24A H24E 109.5 . .
H24D C24A H24E 109.5 . .
S2A C24A H24F 109.5 . .
H24D C24A H24F 109.5 . .
H24E C24A H24F 109.5 . .
O1 S1 C21 104.8(2) . .
O1 S1 C22 105.40(19) . .
C21 S1 C22 98.2(2) . .

loop_
_geom_bond_atom_site_label_1
_geom_bond_atom_site_label_2
_geom_bond_distance
_geom_bond_site_symmetry_2
C1 N1 1.325(5) .
C1 N5 1.351(5) .
C1 N3 1.361(5) .
C2 N4 1.328(5) .
C2 N3 1.354(5) .
C2 N2 1.357(5) .
C3 N4 1.340(5) .
C3 N5 1.343(5) .
C3 C4 1.493(5) .
C4 C9 1.385(5) .
C4 C5 1.394(5) .
C5 C6 1.396(5) .
C5 H5 0.9300 .
C6 C7 1.398(5) .
C6 H6 0.9300 .
C7 C8 1.412(5) .
C7 C10 1.490(4) .
C8 C9 1.387(5) .
C8 H8 0.9300 .
C9 H9 0.9300 .
C10 C11 1.355(8) .
C10 C7 1.490(4) 2_656
C11 C12 1.502(5) 2_656
C11 C12 1.502(5) .
C12 C17 1.391(5) .
C12 C13 1.401(5) .
C13 C14 1.373(6) .
C13 H13 0.9300 .
C14 C15 1.423(5) .
C14 H14 0.9300 .
C15 C16 1.390(5) .
C15 C18 1.475(5) .
C16 C17 1.381(5) .
C16 H16 0.9300 .
C17 H17 0.9300 .
C18 N9 1.336(5) .
C18 N10 1.342(5) .
C19 N8 1.340(5) .
C19 N6 1.353(5) .
C19 N10 1.354(5) .
C20 N8 1.339(5) .
C20 N7 1.349(5) .
C20 N9 1.363(5) .
C21 S1 1.759(6) .
C21 H21A 0.9600 .
C21 H21B 0.9600 .
C21 H21C 0.9600 .
C22 S1 1.790(4) .
C22 H22A 0.9600 .
C22 H22B 0.9600 .
C22 H22C 0.9600 .
N1 H1A 0.8600 .
N1 H1B 0.8600 .
N2 H2A 0.8600 .
N2 H2B 0.8600 .
N6 H6A 0.8600 .
N6 H6B 0.8600 .
N7 H7A 0.8600 .
N7 H7B 0.8600 .
O1 S1 1.497(3) .
S2 O2 1.487(4) .
S2 C23 1.800(8) .
S2 C24 1.815(5) .
C23 H23A 0.9600 .
C23 H23B 0.9600 .
C23 H23C 0.9600 .
C24 H24A 0.9600 .
C24 H24B 0.9600 .
C24 H24C 0.9600 .
S2A O2A 1.481(10) .
S2A C23A 1.779(10) .
S2A C24A 1.800(10) .
C23A H23D 0.9600 .
C23A H23E 0.9600 .
C23A H23F 0.9600 .
C24A H24D 0.9600 .
C24A H24E 0.9600 .
C24A H24F 0.9600 .

loop_
_geom_hbond_atom_site_label_D
_geom_hbond_atom_site_label_H
_geom_hbond_atom_site_label_A
_geom_hbond_distance_DH
_geom_hbond_distance_HA
_geom_hbond_distance_DA
_geom_hbond_angle_DHA
_geom_hbond_site_symmetry_A
N7 H7A N3 0.86 2.12 2.981(5) 177.1 3_556
N6 H6B O2 0.86 2.14 2.958(5) 159.2 5_666
N6 H6A O1 0.86 2.19 2.899(5) 139.5 2_656
N1 H1A O1 0.86 2.10 2.919(4) 159.7 4_546
N1 H1B O2 0.86 2.07 2.866(5) 152.7 7_556
N2 H2A N10 0.86 2.25 3.023(5) 149.4 5_656
N2 H2B N8 0.86 2.38 3.178(5) 153.8 3_444
